data_4062320
_journal_name_full Organometallics
_journal_year 2003
_chemical_formula_sum 'C42 H35 F P2 Pt'
_chemical_formula_weight 815.73
_space_group_IT_number 61
_symmetry_cell_setting orthorhombic
_symmetry_space_group_name_Hall '-P 2ac 2ab'
_symmetry_space_group_name_H-M 'P b c a'
_cell_angle_alpha 90.00
_cell_angle_beta 90.00
_cell_angle_gamma 90.00
_cell_formula_units_Z 8
_cell_length_a 11.532(2)
_cell_length_b 23.943(5)
_cell_length_c 25.042(5)
_cell_measurement_temperature 293(2)
_cell_volume 6914(2)
_diffrn_ambient_temperature 293(2)
_exptl_crystal_density_diffrn 1.567
_cod_database_code 4062320

loop_
_symmetry_equiv_pos_as_xyz
'x, y, z'
'-x+1/2, -y, z+1/2'
'-x, y+1/2, -z+1/2'
'x+1/2, -y+1/2, -z'
'-x, -y, -z'
'x-1/2, y, -z-1/2'
'x, -y-1/2, z-1/2'
'-x-1/2, y-1/2, z'

loop_
_atom_site_label
_atom_site_type_symbol
_atom_site_fract_x
_atom_site_fract_y
_atom_site_fract_z
_atom_site_U_iso_or_equiv
_atom_site_adp_type
_atom_site_occupancy
_atom_site_symmetry_multiplicity
_atom_site_calc_flag
_atom_site_refinement_flags
_atom_site_disorder_assembly
_atom_site_disorder_group
Pt1 Pt 0.595990(16) 0.170085(8) 0.144010(8) 0.03253(6) Uani 1 1 d . . .
P1 P 0.62315(10) 0.07514(5) 0.13911(6) 0.0333(3) Uani 1 1 d . . .
P2 P 0.58102(11) 0.26556(5) 0.13936(6) 0.0351(3) Uani 1 1 d . . .
F1 F 0.5851(2) 0.16777(13) 0.05963(10) 0.0541(8) Uani 1 1 d . . .
C1 C 0.6073(5) 0.1707(2) 0.2229(2) 0.0391(12) Uani 1 1 d . . .
C2 C 0.5138(5) 0.1505(2) 0.2556(2) 0.0498(16) Uani 1 1 d . . .
H2 H 0.4469 0.1372 0.2392 0.060 Uiso 1 1 calc R . .
C3 C 0.5206(6) 0.1504(3) 0.3105(3) 0.067(2) Uani 1 1 d . . .
H3 H 0.4598 0.1357 0.3305 0.080 Uiso 1 1 calc R . .
C4 C 0.6159(6) 0.1716(3) 0.3360(2) 0.074(2) Uani 1 1 d . . .
H4 H 0.6192 0.1726 0.3731 0.089 Uiso 1 1 calc R . .
C5 C 0.7058(6) 0.1912(2) 0.3061(3) 0.0633(19) Uani 1 1 d . . .
H5 H 0.7719 0.2043 0.3233 0.076 Uiso 1 1 calc R . .
C6 C 0.7018(5) 0.1920(2) 0.2510(2) 0.0454(15) Uani 1 1 d . . .
H6 H 0.7638 0.2072 0.2322 0.055 Uiso 1 1 calc R . .
C11 C 0.7583(4) 0.0577(3) 0.1051(2) 0.0445(16) Uani 1 1 d . . .
C12 C 0.8070(5) 0.0981(3) 0.0719(2) 0.0505(16) Uani 1 1 d . . .
H12 H 0.7697 0.1320 0.0660 0.061 Uiso 1 1 calc R . .
C13 C 0.9135(6) 0.0862(3) 0.0474(2) 0.072(2) Uani 1 1 d . . .
H13 H 0.9473 0.1124 0.0249 0.086 Uiso 1 1 calc R . .
C14 C 0.9677(6) 0.0371(4) 0.0563(3) 0.081(3) Uani 1 1 d . . .
H14 H 1.0393 0.0305 0.0405 0.097 Uiso 1 1 calc R . .
C15 C 0.9198(6) -0.0028(4) 0.0877(3) 0.082(2) Uani 1 1 d . . .
H15 H 0.9566 -0.0370 0.0923 0.098 Uiso 1 1 calc R . .
C16 C 0.8137(5) 0.0082(3) 0.1132(2) 0.0602(18) Uani 1 1 d . . .
H16 H 0.7812 -0.0184 0.1357 0.072 Uiso 1 1 calc R . .
C21 C 0.6314(4) 0.0368(2) 0.2016(2) 0.0322(13) Uani 1 1 d . . .
C22 C 0.7215(5) 0.0490(2) 0.2362(2) 0.0454(15) Uani 1 1 d . . .
H22 H 0.7811 0.0725 0.2251 0.055 Uiso 1 1 calc R . .
C23 C 0.7236(6) 0.0270(3) 0.2869(2) 0.0572(17) Uani 1 1 d . . .
H23 H 0.7852 0.0352 0.3096 0.069 Uiso 1 1 calc R . .
C24 C 0.6371(6) -0.0064(3) 0.3040(3) 0.067(2) Uani 1 1 d . . .
H24 H 0.6380 -0.0199 0.3388 0.080 Uiso 1 1 calc R . .
C25 C 0.5455(6) -0.0210(3) 0.2695(3) 0.068(2) Uani 1 1 d . . .
H25 H 0.4874 -0.0453 0.2805 0.081 Uiso 1 1 calc R . .
C26 C 0.5442(5) 0.0018(2) 0.2190(2) 0.0482(15) Uani 1 1 d . . .
H26 H 0.4832 -0.0067 0.1961 0.058 Uiso 1 1 calc R . .
C31 C 0.5056(4) 0.0418(2) 0.1019(2) 0.0332(13) Uani 1 1 d . . .
C32 C 0.5182(5) -0.0100(3) 0.0777(2) 0.0549(17) Uani 1 1 d . . .
H32 H 0.5883 -0.0292 0.0796 0.066 Uiso 1 1 calc R . .
C33 C 0.4245(5) -0.0326(3) 0.0506(3) 0.068(2) Uani 1 1 d . . .
H33 H 0.4328 -0.0669 0.0336 0.082 Uiso 1 1 calc R . .
C34 C 0.3205(5) -0.0057(3) 0.0483(2) 0.0604(19) Uani 1 1 d . . .
H34 H 0.2582 -0.0217 0.0304 0.072 Uiso 1 1 calc R . .
C35 C 0.3085(5) 0.0453(3) 0.0727(2) 0.0520(16) Uani 1 1 d . . .
H35 H 0.2374 0.0636 0.0718 0.062 Uiso 1 1 calc R . .
C36 C 0.4010(5) 0.0695(2) 0.0985(2) 0.0448(14) Uani 1 1 d . . .
H36 H 0.3930 0.1047 0.1137 0.054 Uiso 1 1 calc R . .
C41 C 0.7010(5) 0.2921(2) 0.0998(2) 0.0430(15) Uani 1 1 d . . .
C42 C 0.6919(5) 0.33885(19) 0.06676(18) 0.0682(19) Uani 1 1 d . . .
H42 H 0.6220 0.3579 0.0636 0.082 Uiso 1 1 calc R . .
C43 C 0.7893(5) 0.35648(19) 0.03861(18) 0.082(2) Uani 1 1 d R . .
H43 H 0.7839 0.3875 0.0164 0.099 Uiso 1 1 d R . .
C44 C 0.8910(7) 0.3301(4) 0.0423(3) 0.089(3) Uani 1 1 d . . .
H44 H 0.9541 0.3427 0.0226 0.106 Uiso 1 1 calc R . .
C45 C 0.9029(6) 0.2845(3) 0.0749(3) 0.078(2) Uani 1 1 d . . .
H45 H 0.9742 0.2666 0.0780 0.094 Uiso 1 1 calc R . .
C46 C 0.8073(5) 0.2651(2) 0.1033(2) 0.0529(17) Uani 1 1 d . . .
H46 H 0.8147 0.2337 0.1249 0.063 Uiso 1 1 calc R . .
C51 C 0.5881(5) 0.3056(2) 0.2010(2) 0.0372(13) Uani 1 1 d . . .
C52 C 0.5064(5) 0.2976(2) 0.2396(2) 0.0509(16) Uani 1 1 d . . .
H52 H 0.4464 0.2724 0.2333 0.061 Uiso 1 1 calc R . .
C53 C 0.5100(6) 0.3260(3) 0.2878(2) 0.073(2) Uani 1 1 d . . .
H53 H 0.4518 0.3214 0.3131 0.087 Uiso 1 1 calc R . .
C54 C 0.6024(8) 0.3612(3) 0.2971(3) 0.095(3) Uani 1 1 d . . .
H54 H 0.6064 0.3800 0.3296 0.114 Uiso 1 1 calc R . .
C55 C 0.6875(6) 0.3695(3) 0.2608(3) 0.084(2) Uani 1 1 d . . .
H55 H 0.7502 0.3928 0.2681 0.101 Uiso 1 1 calc R . .
C56 C 0.6775(5) 0.3413(2) 0.2113(2) 0.0596(18) Uani 1 1 d . . .
H56 H 0.7332 0.3474 0.1851 0.072 Uiso 1 1 calc R . .
C61 C 0.4494(5) 0.2912(2) 0.1077(2) 0.0413(15) Uani 1 1 d . . .
C62 C 0.3935(5) 0.2583(3) 0.0702(2) 0.0606(17) Uani 1 1 d . . .
H62 H 0.4223 0.2231 0.0620 0.073 Uiso 1 1 calc R . .
C63 C 0.2946(6) 0.2780(3) 0.0451(2) 0.072(2) Uani 1 1 d . . .
H63 H 0.2567 0.2553 0.0205 0.087 Uiso 1 1 calc R . .
C64 C 0.2517(5) 0.3298(3) 0.0553(2) 0.0635(18) Uani 1 1 d . . .
H64 H 0.1875 0.3432 0.0368 0.076 Uiso 1 1 calc R . .
C65 C 0.3054(6) 0.3618(3) 0.0936(3) 0.068(2) Uani 1 1 d . . .
H65 H 0.2750 0.3966 0.1022 0.082 Uiso 1 1 calc R . .
C66 C 0.4035(5) 0.3431(2) 0.1194(2) 0.0545(16) Uani 1 1 d . . .
H66 H 0.4390 0.3655 0.1449 0.065 Uiso 1 1 calc R . .

loop_
_atom_site_aniso_label
_atom_site_aniso_U_11
_atom_site_aniso_U_22
_atom_site_aniso_U_33
_atom_site_aniso_U_23
_atom_site_aniso_U_13
_atom_site_aniso_U_12
Pt1 0.03367(10) 0.03156(10) 0.03235(11) -0.00026(12) 0.00054(12) -0.00066(11)
P1 0.0288(7) 0.0355(8) 0.0357(8) -0.0001(7) -0.0011(7) -0.0004(5)
P2 0.0382(8) 0.0336(7) 0.0335(8) -0.0004(7) 0.0012(8) -0.0014(6)
F1 0.067(2) 0.060(2) 0.0359(17) -0.0016(17) -0.0105(17) 0.007(2)
C1 0.038(3) 0.033(3) 0.047(3) 0.002(3) 0.002(3) 0.000(3)
C2 0.048(4) 0.048(4) 0.054(4) -0.009(3) 0.004(3) 0.003(3)
C3 0.070(5) 0.071(5) 0.060(5) 0.006(4) 0.013(4) 0.005(4)
C4 0.094(6) 0.092(6) 0.036(4) 0.002(4) 0.003(4) 0.019(5)
C5 0.085(5) 0.061(5) 0.043(4) -0.013(3) -0.027(4) 0.005(4)
C6 0.048(4) 0.051(4) 0.037(4) -0.002(3) -0.008(3) 0.004(3)
C11 0.031(3) 0.053(4) 0.049(4) -0.020(3) -0.005(3) -0.007(3)
C12 0.042(4) 0.063(4) 0.047(4) -0.009(3) 0.012(3) 0.001(3)
C13 0.056(5) 0.104(6) 0.056(5) -0.021(4) 0.014(4) -0.016(5)
C14 0.037(4) 0.141(9) 0.064(6) -0.038(5) 0.002(4) -0.001(5)
C15 0.061(5) 0.108(7) 0.077(6) -0.030(5) -0.021(4) 0.038(5)
C16 0.047(4) 0.072(5) 0.062(4) -0.010(4) -0.004(3) 0.020(4)
C21 0.038(3) 0.022(3) 0.036(3) 0.000(2) -0.002(3) 0.007(2)
C22 0.043(4) 0.044(4) 0.050(4) 0.000(3) -0.001(3) -0.007(3)
C23 0.060(4) 0.067(5) 0.045(4) -0.003(3) -0.008(4) 0.023(4)
C24 0.081(5) 0.076(5) 0.044(4) 0.018(4) 0.012(4) 0.019(4)
C25 0.072(5) 0.066(5) 0.066(5) 0.020(4) 0.016(4) -0.006(4)
C26 0.057(4) 0.041(4) 0.047(4) 0.006(3) -0.006(3) -0.003(3)
C31 0.032(3) 0.035(3) 0.033(3) 0.008(3) -0.002(3) -0.008(3)
C32 0.051(4) 0.045(4) 0.069(5) -0.007(3) -0.009(3) 0.002(3)
C33 0.069(5) 0.058(5) 0.078(5) -0.020(3) -0.005(4) -0.014(4)
C34 0.051(4) 0.077(5) 0.053(4) 0.010(4) -0.011(3) -0.035(4)
C35 0.044(4) 0.054(4) 0.058(4) 0.012(3) -0.011(3) -0.005(3)
C36 0.045(3) 0.045(4) 0.045(4) 0.001(3) -0.012(3) -0.004(3)
C41 0.055(4) 0.034(4) 0.040(4) -0.007(3) 0.005(3) -0.008(3)
C42 0.075(5) 0.063(5) 0.067(5) 0.020(4) 0.012(4) -0.004(4)
C43 0.107(6) 0.066(5) 0.073(6) 0.033(4) 0.030(5) -0.018(5)
C44 0.093(6) 0.101(7) 0.072(5) -0.028(5) 0.034(5) -0.053(6)
C45 0.064(5) 0.101(7) 0.071(5) -0.024(4) 0.018(5) -0.023(5)
C46 0.052(4) 0.059(5) 0.048(4) -0.008(3) 0.001(4) -0.003(3)
C51 0.037(3) 0.034(3) 0.040(3) -0.004(2) -0.006(3) 0.006(3)
C52 0.051(4) 0.052(4) 0.050(4) 0.001(3) 0.010(3) 0.002(3)
C53 0.091(5) 0.093(6) 0.034(4) -0.026(4) -0.002(4) 0.037(5)
C54 0.090(6) 0.121(7) 0.076(6) -0.055(5) -0.039(6) 0.046(6)
C55 0.059(5) 0.091(6) 0.103(7) -0.053(5) -0.010(5) -0.006(4)
C56 0.069(5) 0.056(5) 0.054(4) -0.020(3) -0.003(3) -0.007(4)
C61 0.044(4) 0.039(4) 0.040(4) 0.000(3) -0.004(3) 0.001(3)
C62 0.071(4) 0.059(4) 0.052(4) -0.016(3) -0.019(4) 0.017(4)
C63 0.065(5) 0.096(6) 0.056(5) -0.019(4) -0.029(4) 0.023(4)
C64 0.057(4) 0.086(5) 0.048(4) 0.001(4) -0.009(3) 0.030(4)
C65 0.073(5) 0.063(5) 0.069(5) 0.006(4) -0.007(4) 0.040(4)
C66 0.066(4) 0.047(4) 0.051(4) -0.004(3) -0.004(4) 0.002(4)

loop_
_geom_bond_atom_site_label_1
_geom_bond_atom_site_label_2
_geom_bond_distance
_geom_bond_site_symmetry_2
_geom_bond_publ_flag
Pt1 C1 1.979(5) . ?
Pt1 F1 2.118(3) . ?
Pt1 P2 2.2955(13) . ?
Pt1 P1 2.2980(14) . ?
P1 C21 1.816(5) . ?
P1 C11 1.825(5) . ?
P1 C31 1.829(5) . ?
P2 C41 1.816(6) . ?
P2 C51 1.819(5) . ?
P2 C61 1.819(5) . ?
C1 C6 1.395(7) . ?
C1 C2 1.438(7) . ?
C2 C3 1.378(8) . ?
C2 H2 0.9300 . ?
C3 C4 1.368(8) . ?
C3 H3 0.9300 . ?
C4 C5 1.363(8) . ?
C4 H4 0.9300 . ?
C5 C6 1.380(7) . ?
C5 H5 0.9300 . ?
C6 H6 0.9300 . ?
C11 C16 1.360(7) . ?
C11 C12 1.394(7) . ?
C12 C13 1.402(8) . ?
C12 H12 0.9300 . ?
C13 C14 1.349(9) . ?
C13 H13 0.9300 . ?
C14 C15 1.354(9) . ?
C14 H14 0.9300 . ?
C15 C16 1.405(8) . ?
C15 H15 0.9300 . ?
C16 H16 0.9300 . ?
C21 C26 1.380(7) . ?
C21 C22 1.385(6) . ?
C22 C23 1.375(7) . ?
C22 H22 0.9300 . ?
C23 C24 1.348(8) . ?
C23 H23 0.9300 . ?
C24 C25 1.409(8) . ?
C24 H24 0.9300 . ?
C25 C26 1.378(7) . ?
C25 H25 0.9300 . ?
C26 H26 0.9300 . ?
C31 C36 1.379(7) . ?
C31 C32 1.388(7) . ?
C32 C33 1.386(7) . ?
C32 H32 0.9300 . ?
C33 C34 1.363(8) . ?
C33 H33 0.9300 . ?
C34 C35 1.373(8) . ?
C34 H34 0.9300 . ?
C35 C36 1.374(7) . ?
C35 H35 0.9300 . ?
C36 H36 0.9300 . ?
C41 C46 1.388(7) . ?
C41 C42 1.397(6) . ?
C42 C43 1.3912 . ?
C42 H42 0.9300 . ?
C43 C44 1.335(9) . ?
C43 H43 0.9298 . ?
C44 C45 1.371(9) . ?
C44 H44 0.9300 . ?
C45 C46 1.392(8) . ?
C45 H45 0.9300 . ?
C46 H46 0.9300 . ?
C51 C52 1.363(7) . ?
C51 C56 1.364(7) . ?
C52 C53 1.387(7) . ?
C52 H52 0.9300 . ?
C53 C54 1.379(10) . ?
C53 H53 0.9300 . ?
C54 C55 1.353(9) . ?
C54 H54 0.9300 . ?
C55 C56 1.417(8) . ?
C55 H55 0.9300 . ?
C56 H56 0.9300 . ?
C61 C66 1.382(7) . ?
C61 C62 1.383(7) . ?
C62 C63 1.386(7) . ?
C62 H62 0.9300 . ?
C63 C64 1.359(8) . ?
C63 H63 0.9300 . ?
C64 C65 1.375(8) . ?
C64 H64 0.9300 . ?
C65 C66 1.378(7) . ?
C65 H65 0.9300 . ?
C66 H66 0.9300 . ?
